data_7043113
loop_
_publ_author_name
'Imoto, Hiroaki'
'Nishiyama, Shintaro'
'Yumura, Takashi'
'Watase, Seiji'
'Matsukawa, Kimihiro'
'Naka, Kensuke'

_publ_section_title
;
 Control of Aurophilic Interaction: Conformations and Electron Structures
 of One-Dimensional Supramolecular Architectures
;
_journal_name_full 'Dalton Trans.'
_journal_paper_doi 10.1039/C7DT01383C
_journal_year 2017
_chemical_formula_moiety 'C14 H18 As2 Au2 Cl2 O8'
_chemical_formula_sum 'C14 H18 As2 Au2 Cl2 O8'
_chemical_formula_weight 928.97
_space_group_crystal_system triclinic
_space_group_IT_number 2
_space_group_name_Hall '-P 1'
_space_group_name_H-M_alt 'P -1'
_symmetry_space_group_name_Hall '-P 1'
_symmetry_space_group_name_H-M 'P -1'
_atom_sites_solution_hydrogens geom
_atom_sites_solution_primary direct
_atom_sites_solution_secondary difmap
_audit_update_record
;
2017-05-24 deposited with the CCDC.
2017-05-25 downloaded from the CCDC.
;
_cell_angle_alpha 79.1560(12)
_cell_angle_beta 74.7870(9)
_cell_angle_gamma 60.7176(10)
_cell_formula_units_Z 2
_cell_length_a 9.7958(3)
_cell_length_b 10.6346(4)
_cell_length_c 13.0215(4)
_cell_measurement_reflns_used 8785
_cell_measurement_temperature 296
_cell_measurement_theta_max 27.45
_cell_measurement_theta_min 3.19
_cell_volume 1138.83(7)
_computing_cell_refinement 'RAPID AUTO'
_computing_data_collection 'RAPID AUTO (Rigaku, ????)'
_computing_data_reduction 'RAPID AUTO'
_computing_molecular_graphics 'CrystalStructure 4.1'
_computing_publication_material 'CrystalStructure 4.1 (Rigaku, 2014)'
_computing_structure_refinement 'SHELXL97 (Sheldrick, 2008)'
_computing_structure_solution 'SHELXS97 (Sheldrick, 2008)'
_diffrn_ambient_temperature 296
_diffrn_detector_area_resol_mean 10.000
_diffrn_measured_fraction_theta_full 0.998
_diffrn_measured_fraction_theta_max 0.991
_diffrn_measurement_device_type 'Rigaku R-AXIS RAPID'
_diffrn_measurement_method \w
_diffrn_radiation_type 'Mo K\a'
_diffrn_radiation_wavelength 0.71075
_diffrn_reflns_av_R_equivalents 0.0398
_diffrn_reflns_Laue_measured_fraction_full 0.998
_diffrn_reflns_Laue_measured_fraction_max 0.991
_diffrn_reflns_limit_h_max 12
_diffrn_reflns_limit_h_min -11
_diffrn_reflns_limit_k_max 13
_diffrn_reflns_limit_k_min -13
_diffrn_reflns_limit_l_max 16
_diffrn_reflns_limit_l_min -16
_diffrn_reflns_number 11215
_diffrn_reflns_point_group_measured_fraction_full 0.998
_diffrn_reflns_point_group_measured_fraction_max 0.991
_diffrn_reflns_theta_full 25.242
_diffrn_reflns_theta_max 27.461
_diffrn_reflns_theta_min 3.183
_diffrn_standards_number 0
_exptl_absorpt_coefficient_mu 16.067
_exptl_absorpt_correction_T_max 0.201
_exptl_absorpt_correction_T_min 0.082
_exptl_absorpt_correction_type multi-scan
_exptl_absorpt_process_details 'ABSCOR (Rigaku, 1995)'
_exptl_crystal_colour colorless
_exptl_crystal_density_diffrn 2.709
_exptl_crystal_density_method 'not measured'
_exptl_crystal_description block
_exptl_crystal_F_000 848.00
_exptl_crystal_size_max 0.150
_exptl_crystal_size_mid 0.100
_exptl_crystal_size_min 0.100
_refine_diff_density_max 1.71
_refine_diff_density_min -1.76
_refine_ls_extinction_method none
_refine_ls_goodness_of_fit_ref 1.073
_refine_ls_hydrogen_treatment constr
_refine_ls_number_parameters 253
_refine_ls_number_reflns 5167
_refine_ls_number_restraints 0
_refine_ls_R_factor_all 0.0490
_refine_ls_R_factor_gt 0.0349
_refine_ls_shift/su_max 0.001
_refine_ls_structure_factor_coef Fsqd
_refine_ls_weighting_details 'w = 1/[\s^2^(Fo^2^)+(0.0280P)^2^+2.9399P] where P=(Fo^2^+2Fc^2^)/3'
_refine_ls_weighting_scheme calc
_refine_ls_wR_factor_gt 0.0722
_refine_ls_wR_factor_ref 0.0826
_reflns_number_gt 4113
_reflns_number_total 5167
_reflns_threshold_expression F^2^>2.0\s(F^2^)
_cod_data_source_file c7dt01383c2.cif
_cod_data_source_block Me-AuCl
_cod_database_code 7043113
_shelxl_res_file
;

    shelxl.res created by SHELXL97

TITL 20150630_raw
CELL  0.71075 9.79582 10.63464 13.02151 79.15600 74.78700 60.71760
ZERR  2 0.00029 0.00039 0.00044 0.00120 0.00090 0.00100
LATT 1
SFAC C H O AS CL AU
UNIT 28 36 16 4 4 4
L.S. 10
FMAP 2
PLAN -10
WPDB -2
HTAB
BOND $H
CONF
LIST 4
TEMP 23.0
ACTA
SIZE 0.150 0.100 0.100
WGHT    0.028000    2.939900
FVAR       0.42265
AU1   6    0.678573    0.899537    0.481095    11.00000    0.03505    0.04144 =
         0.03211   -0.00578   -0.00325   -0.01633
AU2   6    0.877007    1.065069    0.425572    11.00000    0.04083    0.03680 =
         0.02915   -0.00550   -0.00818   -0.01891
AS1   4    0.751513    0.850195    0.301002    11.00000    0.03017    0.03684 =
         0.03110   -0.00614   -0.00382   -0.01550
AS2   4    1.029296    0.955260    0.265424    11.00000    0.03401    0.03495 =
         0.02782   -0.00407   -0.00810   -0.01721
CL1   5    0.632232    0.889983    0.662970    11.00000    0.05095    0.05918 =
         0.03338   -0.00946   -0.00331   -0.02225
CL2   5    0.703869    1.215661    0.557147    11.00000    0.05353    0.05328 =
         0.04189   -0.01745    0.00037   -0.02363
O1    3    1.069394    0.486233    0.208027    11.00000    0.06701    0.04387 =
         0.05519   -0.01899   -0.00233   -0.02446
O2    3    0.941773    0.523045    0.378695    11.00000    0.06787    0.03266 =
         0.05171    0.00278    0.00113   -0.02359
O3    3    1.370176    0.659855    0.193949    11.00000    0.03134    0.07632 =
         0.05727   -0.00368    0.00714   -0.01343
O4    3    1.284136    0.532459    0.326521    11.00000    0.04378    0.03256 =
         0.06801   -0.00063   -0.02218   -0.01302
O5    3    0.870338    1.156518   -0.001365    11.00000    0.06869    0.05939 =
         0.02655   -0.00442   -0.01423   -0.02507
O6    3    0.898229    1.246784    0.128521    11.00000    0.14092    0.05977 =
         0.05687    0.01968   -0.04925   -0.06615
O7    3    0.622278    0.979735    0.071654    11.00000    0.10125    0.08797 =
         0.06138   -0.00068   -0.04401   -0.05448
O8    3    0.554985    1.198028    0.119958    11.00000    0.03970    0.06082 =
         0.03772   -0.00257   -0.01224   -0.00410
C1    1    0.978046    0.710951    0.277752    11.00000    0.03983    0.02828 =
         0.02958   -0.00468   -0.00367   -0.01246
C2    1    1.091176    0.750336    0.266298    11.00000    0.03184    0.03685 =
         0.02783   -0.00571   -0.00546   -0.01361
C3    1    0.873265    1.038025    0.172781    11.00000    0.04020    0.03757 =
         0.01672   -0.01013   -0.00601   -0.01135
C4    1    0.757954    0.997493    0.190050    11.00000    0.02781    0.04299 =
         0.02579   -0.01050   -0.00460   -0.01077
C5    1    0.655392    0.754343    0.256910    11.00000    0.04194    0.05575 =
         0.06302   -0.01347   -0.00668   -0.02871
AFIX  33
H5A   2    0.718361    0.711333    0.190929    11.00000   -1.20000
H5B   2    0.549404    0.823349    0.247131    11.00000   -1.20000
H5C   2    0.650428    0.680499    0.310658    11.00000   -1.20000
AFIX   0
C6    1    1.205595    0.988076    0.187259    11.00000    0.05566    0.07090 =
         0.03821   -0.00005   -0.01157   -0.04234
AFIX  33
H6A   2    1.218959    0.980107    0.112648    11.00000   -1.20000
H6B   2    1.301124    0.917445    0.211850    11.00000   -1.20000
H6C   2    1.185002    1.083112    0.198129    11.00000   -1.20000
AFIX   0
C7    1    1.007798    0.559162    0.281687    11.00000    0.03533    0.03702 =
         0.04197   -0.00235   -0.00542   -0.01601
C8    1    0.943579    0.386206    0.391696    11.00000    0.07555    0.04999 =
         0.09108    0.02036   -0.00704   -0.03869
AFIX  33
H8A   2    1.042469    0.317457    0.352493    11.00000   -1.20000
H8B   2    0.856174    0.395145    0.365383    11.00000   -1.20000
H8C   2    0.933311    0.353824    0.465969    11.00000   -1.20000
AFIX   0
C9    1    1.265820    0.643421    0.255994    11.00000    0.03397    0.03733 =
         0.04002   -0.01007   -0.00661   -0.01249
C10   1    1.448904    0.422275    0.330457    11.00000    0.05523    0.04235 =
         0.11193   -0.00482   -0.03863   -0.00496
AFIX  33
H10A  2    1.505642    0.465675    0.347178    11.00000   -1.20000
H10B  2    1.500644    0.381818    0.262408    11.00000   -1.20000
H10C  2    1.448264    0.347219    0.384360    11.00000   -1.20000
AFIX   0
C11   1    0.879272    1.151815    0.086485    11.00000    0.04725    0.03325 =
         0.04067   -0.00541   -0.01158   -0.01623
C12   1    0.913757    1.359477    0.052519    11.00000    0.25176    0.11006 =
         0.09444    0.05244   -0.08650   -0.13813
AFIX  33
H12A  2    0.819584    1.413126    0.022368    11.00000   -1.20000
H12B  2    1.005323    1.316868   -0.003249    11.00000   -1.20000
H12C  2    0.926671    1.423238    0.087994    11.00000   -1.20000
AFIX   0
C13   1    0.635752    1.056489    0.120437    11.00000    0.03770    0.06308 =
         0.03098    0.00484   -0.01165   -0.02543
C14   1    0.435068    1.267289    0.053751    11.00000    0.04784    0.09215 =
         0.06395    0.02323   -0.02224   -0.00520
AFIX  33
H14A  2    0.358173    1.231513    0.077488    11.00000   -1.20000
H14B  2    0.485553    1.246179   -0.019163    11.00000   -1.20000
H14C  2    0.382260    1.369930    0.059191    11.00000   -1.20000
AFIX   0
HKLF 4
 
REM  20150630_raw
REM R1 =  0.0349 for    4113 Fo > 4sig(Fo)  and  0.0490 for all    5167 data
REM    253 parameters refined using      0 restraints
 
END  
     
WGHT      0.0276      3.0825 

REM Instructions for potential hydrogen bonds
EQIV $1 -x+1, -y+2, -z+1
HTAB C5 Cl1_$1
EQIV $2 -x+2, -y+2, -z
HTAB C6 O7_$2
HTAB C6 O3
EQIV $3 -x+2, -y+1, -z+1
HTAB C8 Cl1_$3
HTAB C14 O3_$2

REM Highest difference peak  1.707,  deepest hole -1.765,  1-sigma level  0.220
Q1    1   0.9594  1.0449  0.3981  11.00000  0.05    1.71
Q2    1   0.9003  0.9873  0.4864  11.00000  0.05    1.59
Q3    1   0.8555  1.1432  0.3774  11.00000  0.05    1.50
Q4    1   0.7025  0.8839  0.4019  11.00000  0.05    1.48
Q5    1   0.8172  1.0959  0.4748  11.00000  0.05    1.36
Q6    1   0.4246  1.0684  0.4844  11.00000  0.05    1.35
Q7    1   0.6944  0.8116  0.5435  11.00000  0.05    1.33
Q8    1   0.6518  0.9733  0.4150  11.00000  0.05    1.32
Q9    1   0.8603  1.0625  0.3650  11.00000  0.05    1.28
Q10   1   0.7976  1.0668  0.4255  11.00000  0.05    1.16
;

loop_
_symmetry_equiv_pos_site_id
_space_group_symop_operation_xyz
1 +X,+Y,+Z
2 -X,-Y,-Z

loop_
_atom_site_label
_atom_site_type_symbol
_atom_site_fract_x
_atom_site_fract_y
_atom_site_fract_z
_atom_site_U_iso_or_equiv
_atom_site_adp_type
_atom_site_occupancy
_atom_site_site_symmetry_multiplicity
_atom_site_calc_flag
_atom_site_refinement_flags
Au1 Au 0.67857(3) 0.89954(3) 0.48110(2) 0.03708(9) Uani 1 2 d .
Au2 Au 0.87701(3) 1.06507(3) 0.42557(2) 0.03447(9) Uani 1 2 d .
As1 As 0.75151(8) 0.85019(8) 0.30100(6) 0.03265(17) Uani 1 2 d .
As2 As 1.02930(8) 0.95526(8) 0.26542(6) 0.03104(16) Uani 1 2 d .
Cl1 Cl 0.6322(2) 0.8900(2) 0.66297(16) 0.0494(5) Uani 1 2 d .
Cl2 Cl 0.7039(2) 1.2157(2) 0.55715(17) 0.0501(5) Uani 1 2 d .
O1 O 1.0694(7) 0.4862(6) 0.2080(5) 0.0557(16) Uani 1 2 d .
O2 O 0.9418(7) 0.5231(6) 0.3787(5) 0.0543(16) Uani 1 2 d .
O3 O 1.3702(6) 0.6599(7) 0.1940(5) 0.0636(18) Uani 1 2 d .
O4 O 1.2841(6) 0.5325(6) 0.3265(5) 0.0483(14) Uani 1 2 d .
O5 O 0.8703(7) 1.1565(7) -0.0014(4) 0.0524(15) Uani 1 2 d .
O6 O 0.8982(10) 1.2468(7) 0.1285(5) 0.075(2) Uani 1 2 d .
O7 O 0.6223(9) 0.9797(8) 0.0717(6) 0.074(2) Uani 1 2 d .
O8 O 0.5550(6) 1.1980(7) 0.1200(4) 0.0537(16) Uani 1 2 d .
C1 C 0.9780(8) 0.7109(8) 0.2778(6) 0.0343(16) Uani 1 2 d .
C2 C 1.0912(8) 0.7503(8) 0.2663(6) 0.0328(16) Uani 1 2 d .
C3 C 0.8733(8) 1.0380(8) 0.1728(5) 0.0331(16) Uani 1 2 d .
C4 C 0.7580(8) 0.9975(8) 0.1901(6) 0.0336(16) Uani 1 2 d .
C5 C 0.6554(9) 0.7543(10) 0.2569(7) 0.050(2) Uani 1 2 d .
C6 C 1.2056(10) 0.9881(10) 0.1873(7) 0.049(2) Uani 1 2 d .
C7 C 1.0078(8) 0.5592(8) 0.2817(6) 0.0390(17) Uani 1 2 d .
C8 C 0.9436(12) 0.3862(10) 0.3917(9) 0.074(3) Uani 1 2 d .
C9 C 1.2658(8) 0.6434(8) 0.2560(6) 0.0379(17) Uani 1 2 d .
C10 C 1.4489(11) 0.4223(10) 0.3305(10) 0.073(3) Uani 1 2 d .
C11 C 0.8793(9) 1.1518(8) 0.0865(7) 0.0404(18) Uani 1 2 d .
C12 C 0.914(2) 1.3595(16) 0.0525(10) 0.126(6) Uani 1 2 d .
C13 C 0.6358(9) 1.0565(10) 0.1204(6) 0.0432(19) Uani 1 2 d .
C14 C 0.4351(11) 1.2673(13) 0.0537(8) 0.082(4) Uani 1 2 d .
H5A H 0.71836 0.71133 0.19093 0.0604 Uiso 1 2 calc R
H5B H 0.5494 0.82335 0.24713 0.0604 Uiso 1 2 calc R
H5C H 0.65043 0.6805 0.31066 0.0604 Uiso 1 2 calc R
H6A H 1.21896 0.98011 0.11265 0.0592 Uiso 1 2 calc R
H6B H 1.30112 0.91745 0.21185 0.0592 Uiso 1 2 calc R
H6C H 1.185 1.08311 0.19813 0.0592 Uiso 1 2 calc R
H8A H 1.04247 0.31746 0.35249 0.0886 Uiso 1 2 calc R
H8B H 0.85617 0.39514 0.36538 0.0886 Uiso 1 2 calc R
H8C H 0.93331 0.35382 0.46597 0.0886 Uiso 1 2 calc R
H10A H 1.50564 0.46567 0.34718 0.0876 Uiso 1 2 calc R
H10B H 1.50064 0.38182 0.26241 0.0876 Uiso 1 2 calc R
H10C H 1.44826 0.34722 0.38436 0.0876 Uiso 1 2 calc R
H12A H 0.81958 1.41313 0.02237 0.1514 Uiso 1 2 calc R
H12B H 1.00532 1.31687 -0.00325 0.1514 Uiso 1 2 calc R
H12C H 0.92667 1.42324 0.08799 0.1514 Uiso 1 2 calc R
H14A H 0.35817 1.23151 0.07749 0.0983 Uiso 1 2 calc R
H14B H 0.48555 1.24618 -0.01916 0.0983 Uiso 1 2 calc R
H14C H 0.38226 1.36993 0.05919 0.0983 Uiso 1 2 calc R

loop_
_atom_site_aniso_label
_atom_site_aniso_U_11
_atom_site_aniso_U_22
_atom_site_aniso_U_33
_atom_site_aniso_U_12
_atom_site_aniso_U_13
_atom_site_aniso_U_23
Au1 0.03505(16) 0.04144(19) 0.03211(17) -0.01633(13) -0.00325(12) -0.00578(13)
Au2 0.04083(16) 0.03680(17) 0.02915(16) -0.01891(13) -0.00818(12) -0.00550(12)
As1 0.0302(4) 0.0368(4) 0.0311(4) -0.0155(3) -0.0038(3) -0.0061(3)
As2 0.0340(4) 0.0350(4) 0.0278(4) -0.0172(3) -0.0081(3) -0.0041(3)
Cl1 0.0510(11) 0.0592(14) 0.0334(10) -0.0222(10) -0.0033(9) -0.0095(9)
Cl2 0.0535(12) 0.0533(13) 0.0419(11) -0.0236(10) 0.0004(9) -0.0175(10)
O1 0.067(4) 0.044(4) 0.055(4) -0.024(3) -0.002(3) -0.019(3)
O2 0.068(4) 0.033(3) 0.052(4) -0.024(3) 0.001(3) 0.003(3)
O3 0.031(3) 0.076(5) 0.057(4) -0.013(3) 0.007(3) -0.004(3)
O4 0.044(3) 0.033(3) 0.068(4) -0.013(2) -0.022(3) -0.001(3)
O5 0.069(4) 0.059(4) 0.027(3) -0.025(3) -0.014(3) -0.004(3)
O6 0.141(6) 0.060(4) 0.057(4) -0.066(5) -0.049(4) 0.020(3)
O7 0.101(5) 0.088(5) 0.061(5) -0.054(4) -0.044(4) -0.001(4)
O8 0.040(3) 0.061(4) 0.038(3) -0.004(3) -0.012(3) -0.003(3)
C1 0.040(4) 0.028(4) 0.030(4) -0.012(3) -0.004(3) -0.005(3)
C2 0.032(4) 0.037(4) 0.028(4) -0.014(3) -0.005(3) -0.006(3)
C3 0.040(4) 0.038(4) 0.017(3) -0.011(3) -0.006(3) -0.010(3)
C4 0.028(3) 0.043(4) 0.026(4) -0.011(3) -0.005(3) -0.011(3)
C5 0.042(4) 0.056(6) 0.063(6) -0.029(4) -0.007(4) -0.013(4)
C6 0.056(5) 0.071(6) 0.038(5) -0.042(5) -0.012(4) -0.000(4)
C7 0.035(4) 0.037(4) 0.042(5) -0.016(3) -0.005(3) -0.002(4)
C8 0.076(7) 0.050(6) 0.091(8) -0.039(5) -0.007(6) 0.020(5)
C9 0.034(4) 0.037(4) 0.040(4) -0.012(3) -0.007(3) -0.010(4)
C10 0.055(6) 0.042(6) 0.112(9) -0.005(4) -0.039(6) -0.005(6)
C11 0.047(4) 0.033(4) 0.041(5) -0.016(3) -0.012(4) -0.005(3)
C12 0.252(19) 0.110(11) 0.094(10) -0.138(13) -0.086(12) 0.052(9)
C13 0.038(4) 0.063(6) 0.031(4) -0.025(4) -0.012(3) 0.005(4)
C14 0.048(5) 0.092(9) 0.064(7) -0.005(5) -0.022(5) 0.023(6)

loop_
_atom_type_symbol
_atom_type_description
_atom_type_scat_dispersion_real
_atom_type_scat_dispersion_imag
_atom_type_scat_source
C C 0.0033 0.0016
;
International Tables for Crystallography
(Vol. C, Tables 4.2.6.8 and 6.1.1.4)
;
H H 0.0000 0.0000
;
International Tables for Crystallography
(Vol. C, Table 6.1.1.4)
;
O O 0.0106 0.0060
;
International Tables for Crystallography
(Vol. C, Tables 4.2.6.8 and 6.1.1.4)
;
As As 0.0499 2.0058
;
International Tables for Crystallography
(Vol. C, Tables 4.2.6.8 and 6.1.1.4)
;
Cl Cl 0.1484 0.1585
;
International Tables for Crystallography
(Vol. C, Tables 4.2.6.8 and 6.1.1.4)
;
Au Au -2.0133 8.8022
;
International Tables for Crystallography
(Vol. C, Tables 4.2.6.8 and 6.1.1.4)
;

loop_
_geom_angle_atom_site_label_1
_geom_angle_atom_site_label_2
_geom_angle_atom_site_label_3
_geom_angle
_geom_angle_publ_flag
As1 Au1 Cl1 166.52(6) yes
As2 Au2 Cl2 167.45(5) yes
Au1 As1 C1 105.8(2) yes
Au1 As1 C4 120.2(3) yes
Au1 As1 C5 117.3(3) yes
C1 As1 C4 99.5(3) yes
C1 As1 C5 103.4(4) yes
C4 As1 C5 107.6(4) yes
Au2 As2 C2 116.03(19) yes
Au2 As2 C3 102.67(18) yes
Au2 As2 C6 120.8(3) yes
C2 As2 C3 100.1(4) yes
C2 As2 C6 108.7(3) yes
C3 As2 C6 105.6(3) yes
C7 O2 C8 116.0(7) yes
C9 O4 C10 116.5(7) yes
C11 O6 C12 114.0(10) yes
C13 O8 C14 115.8(9) yes
As1 C1 C2 122.1(6) yes
As1 C1 C7 113.2(6) yes
C2 C1 C7 124.6(6) yes
As2 C2 C1 118.9(4) yes
As2 C2 C9 118.1(7) yes
C1 C2 C9 122.9(7) yes
As2 C3 C4 119.9(5) yes
As2 C3 C11 119.0(7) yes
C4 C3 C11 121.0(7) yes
As1 C4 C3 120.8(5) yes
As1 C4 C13 116.9(7) yes
C3 C4 C13 122.2(7) yes
O1 C7 O2 125.6(9) yes
O1 C7 C1 125.0(7) yes
O2 C7 C1 109.1(7) yes
O3 C9 O4 125.9(6) yes
O3 C9 C2 124.1(7) yes
O4 C9 C2 109.9(6) yes
O5 C11 O6 125.8(8) yes
O5 C11 C3 126.2(10) yes
O6 C11 C3 108.0(7) yes
O7 C13 O8 127.1(8) yes
O7 C13 C4 122.0(8) yes
O8 C13 C4 110.9(9) yes
As1 C5 H5A 109.470 no
As1 C5 H5B 109.469 no
As1 C5 H5C 109.467 no
H5A C5 H5B 109.472 no
H5A C5 H5C 109.474 no
H5B C5 H5C 109.476 no
As2 C6 H6A 109.473 no
As2 C6 H6B 109.471 no
As2 C6 H6C 109.473 no
H6A C6 H6B 109.469 no
H6A C6 H6C 109.471 no
H6B C6 H6C 109.470 no
O2 C8 H8A 109.473 no
O2 C8 H8B 109.475 no
O2 C8 H8C 109.477 no
H8A C8 H8B 109.460 no
H8A C8 H8C 109.474 no
H8B C8 H8C 109.468 no
O4 C10 H10A 109.476 no
O4 C10 H10B 109.468 no
O4 C10 H10C 109.473 no
H10A C10 H10B 109.471 no
H10A C10 H10C 109.472 no
H10B C10 H10C 109.467 no
O6 C12 H12A 109.467 no
O6 C12 H12B 109.470 no
O6 C12 H12C 109.476 no
H12A C12 H12B 109.470 no
H12A C12 H12C 109.469 no
H12B C12 H12C 109.475 no
O8 C14 H14A 109.468 no
O8 C14 H14B 109.475 no
O8 C14 H14C 109.472 no
H14A C14 H14B 109.470 no
H14A C14 H14C 109.470 no
H14B C14 H14C 109.472 no

loop_
_geom_bond_atom_site_label_1
_geom_bond_atom_site_label_2
_geom_bond_distance
_geom_bond_publ_flag
Au1 As1 2.3458(8) yes
Au1 Cl1 2.284(2) yes
Au2 As2 2.3489(8) yes
Au2 Cl2 2.286(2) yes
As1 C1 1.952(6) yes
As1 C4 1.935(7) yes
As1 C5 1.923(12) yes
As2 C2 1.954(8) yes
As2 C3 1.954(8) yes
As2 C6 1.917(10) yes
O1 C7 1.185(10) yes
O2 C7 1.339(10) yes
O2 C8 1.425(14) yes
O3 C9 1.190(10) yes
O4 C9 1.319(10) yes
O4 C10 1.467(9) yes
O5 C11 1.160(11) yes
O6 C11 1.341(15) yes
O6 C12 1.446(17) yes
O7 C13 1.197(15) yes
O8 C13 1.314(11) yes
O8 C14 1.453(12) yes
C1 C2 1.330(13) yes
C1 C7 1.487(12) yes
C2 C9 1.507(9) yes
C3 C4 1.349(13) yes
C3 C11 1.501(11) yes
C4 C13 1.506(12) yes
C5 H5A 0.960 no
C5 H5B 0.960 no
C5 H5C 0.960 no
C6 H6A 0.960 no
C6 H6B 0.960 no
C6 H6C 0.960 no
C8 H8A 0.960 no
C8 H8B 0.960 no
C8 H8C 0.960 no
C10 H10A 0.960 no
C10 H10B 0.960 no
C10 H10C 0.960 no
C12 H12A 0.960 no
C12 H12B 0.960 no
C12 H12C 0.960 no
C14 H14A 0.960 no
C14 H14B 0.960 no
C14 H14C 0.960 no

loop_
_geom_contact_atom_site_label_1
_geom_contact_atom_site_label_2
_geom_contact_distance
_geom_contact_publ_flag
_geom_contact_site_symmetry_2
Au1 Au2 3.0873(5) no .
As1 As2 3.3145(14) no .
As1 O2 3.150(5) no .
As1 O7 3.339(8) no .
As2 O3 3.331(5) no .
As2 O6 3.109(6) no .
O1 O4 3.170(11) no .
O1 C2 3.160(12) no .
O1 C8 2.674(12) no .
O1 C9 3.325(14) no .
O2 O4 3.290(10) no .
O2 C2 3.336(11) no .
O2 C5 3.248(10) no .
O3 C1 3.496(10) no .
O3 C6 3.041(12) no .
O3 C10 2.695(12) no .
O4 C1 2.824(9) no .
O4 C7 2.786(12) no .
O5 O7 3.595(13) no .
O5 O8 2.933(8) no .
O5 C4 3.013(10) no .
O5 C12 2.64(2) no .
O5 C13 2.962(12) no .
O6 C4 3.427(14) no .
O6 C6 3.088(10) no .
O7 C3 3.415(14) no .
O7 C5 3.024(11) no .
O7 C14 2.691(13) no .
O8 C3 2.930(9) no .
O8 C11 2.890(11) no .
C1 C3 3.237(10) no .
C2 C4 3.298(9) no .
C5 C7 3.107(11) no .
C5 C13 3.308(14) no .
C6 C9 3.393(14) no .
C6 C11 3.297(12) no .
C7 C9 2.994(14) no .
C11 C13 2.925(15) no .
Au1 Au1 3.0375(3) no 2_676
Au1 Cl1 3.543(2) no 2_676
Au2 Au2 3.1078(4) no 2_776
As1 Cl1 3.3745(19) no 2_676
As2 Cl2 3.524(2) no 2_776
As2 O5 3.581(6) no 2_775
Cl1 Au1 3.543(2) no 2_676
Cl1 As1 3.3745(19) no 2_676
Cl1 O8 3.192(6) no 2_676
Cl1 C4 3.500(7) no 2_676
Cl1 C5 3.585(8) no 2_676
Cl1 C6 3.550(13) no 2_776
Cl1 C13 3.229(7) no 2_676
Cl2 As2 3.524(2) no 2_776
Cl2 O3 3.496(8) no 2_776
Cl2 O4 3.378(8) no 2_776
Cl2 C2 3.591(10) no 2_776
Cl2 C9 3.231(10) no 2_776
O1 C12 3.59(2) no 1_545
O1 C12 3.479(14) no 2_775
O1 C14 3.480(10) no 1_645
O2 O2 3.505(10) no 2_766
O3 Cl2 3.496(8) no 2_776
O3 O5 3.523(9) no 2_775
O3 C14 3.452(12) no 2_775
O4 Cl2 3.378(8) no 2_776
O5 As2 3.581(6) no 2_775
O5 O3 3.523(9) no 2_775
O5 O5 3.044(7) no 2_775
O5 C2 3.380(9) no 2_775
O5 C3 3.047(8) no 2_775
O5 C6 3.499(14) no 2_775
O5 C11 3.173(9) no 2_775
O7 O7 3.231(13) no 2_675
O7 C6 3.387(10) no 2_775
O8 Cl1 3.192(6) no 2_676
O8 C10 3.581(14) no 1_465
C2 Cl2 3.591(10) no 2_776
C2 O5 3.380(9) no 2_775
C3 O5 3.047(8) no 2_775
C4 Cl1 3.500(7) no 2_676
C5 Cl1 3.585(8) no 2_676
C6 Cl1 3.550(13) no 2_776
C6 O5 3.499(14) no 2_775
C6 O7 3.387(10) no 2_775
C9 Cl2 3.231(10) no 2_776
C10 O8 3.581(14) no 1_645
C11 O5 3.173(9) no 2_775
C12 O1 3.59(2) no 1_565
C12 O1 3.479(14) no 2_775
C13 Cl1 3.229(7) no 2_676
C14 O1 3.480(10) no 1_465
C14 O3 3.452(12) no 2_775
O1 H5A 3.1230 no .
O1 H5C 3.5726 no .
O1 H8A 2.4003 no .
O1 H8B 2.9130 no .
O1 H8C 3.5704 no .
O2 H5A 3.3847 no .
O2 H5C 2.7978 no .
O3 H6A 3.0734 no .
O3 H6B 2.5222 no .
O3 H10A 2.6767 no .
O3 H10B 2.6608 no .
O5 H6A 3.5681 no .
O5 H12A 2.5883 no .
O5 H12B 2.6134 no .
O5 H12C 3.5796 no .
O5 H14B 3.4685 no .
O6 H6A 3.0199 no .
O6 H6C 2.7753 no .
O7 H5A 2.8137 no .
O7 H5B 2.7152 no .
O7 H14A 2.6580 no .
O7 H14B 2.6606 no .
C1 H5A 3.0409 no .
C1 H5C 3.2910 no .
C2 H6A 3.3732 no .
C2 H6B 3.1978 no .
C3 H6A 3.0347 no .
C3 H6C 3.4183 no .
C4 H5A 3.2482 no .
C4 H5B 3.2468 no .
C5 H8B 3.5403 no .
C7 H5A 2.9334 no .
C7 H5C 3.0222 no .
C7 H8A 2.4476 no .
C7 H8B 2.7214 no .
C7 H8C 3.1189 no .
C8 H5C 3.2727 no .
C9 H6A 3.5836 no .
C9 H6B 3.0321 no .
C9 H10A 2.6034 no .
C9 H10B 2.6060 no .
C9 H10C 3.1607 no .
C11 H6A 2.9900 no .
C11 H6C 3.3707 no .
C11 H12A 2.5604 no .
C11 H12B 2.5617 no .
C11 H12C 3.1441 no .
C12 H6C 3.4930 no .
C13 H5A 3.3448 no .
C13 H5B 3.0601 no .
C13 H14A 2.5742 no .
C13 H14B 2.5805 no .
C13 H14C 3.1393 no .
H5A H8B 3.5474 no .
H5C H8B 2.7814 no .
H6A H12B 3.4315 no .
H6C H12B 3.4414 no .
H6C H12C 3.5416 no .
Au1 H8A 3.5420 no 2_766
Au1 H8C 3.5840 no 2_766
Au1 H10C 3.4375 no 2_766
Au2 H8B 3.3653 no 1_565
Au2 H8C 3.5252 no 1_565
Cl1 H5B 2.9621 no 2_676
Cl1 H6B 3.2249 no 2_776
Cl1 H6C 2.9924 no 2_776
Cl1 H8A 2.8311 no 2_766
Cl1 H10B 3.5990 no 2_766
Cl1 H10C 3.1860 no 2_766
Cl1 H14A 3.3919 no 2_676
Cl2 H5B 3.1801 no 2_676
Cl2 H5C 3.1715 no 2_676
Cl2 H6B 3.0729 no 2_776
Cl2 H8B 3.3379 no 1_565
Cl2 H8C 3.1295 no 1_565
Cl2 H10A 3.2698 no 2_776
Cl2 H10C 3.4110 no 1_465
O1 H12A 3.0899 no 2_775
O1 H12B 3.0749 no 2_775
O1 H12C 2.7025 no 1_545
O1 H14A 3.1532 no 1_645
O1 H14C 2.9590 no 1_645
O2 H8C 3.3416 no 2_766
O3 H5B 3.2653 no 1_655
O3 H5C 3.5776 no 1_655
O3 H14B 2.6484 no 2_775
O3 H14C 3.5061 no 2_775
O4 H8C 2.9984 no 2_766
O5 H6A 2.7708 no 2_775
O6 H8B 3.5637 no 1_565
O6 H10B 3.4897 no 1_465
O7 H6A 2.5818 no 2_775
O7 H6B 3.4984 no 1_455
O7 H6C 3.5384 no 2_775
O7 H12B 3.4852 no 2_775
O7 H14A 3.1434 no 2_675
O7 H14B 3.2916 no 2_675
O8 H6A 3.4932 no 2_775
O8 H10B 2.7152 no 1_465
C1 H8C 3.5264 no 2_766
C1 H12B 3.5966 no 2_775
C2 H8C 3.4361 no 2_766
C5 H6B 3.1927 no 1_455
C6 H5B 3.1799 no 1_655
C6 H14A 3.5001 no 1_655
C6 H14B 3.3696 no 2_775
C7 H12C 3.5539 no 1_545
C12 H12C 3.4017 no 2_785
C12 H14C 3.3588 no 2_685
C13 H6A 3.0042 no 2_775
C14 H6A 3.5597 no 2_775
C14 H10B 3.4936 no 1_465
C14 H12A 3.2392 no 2_685
H5A H6B 3.5300 no 1_455
H5A H12B 3.0658 no 2_775
H5A H12C 3.0563 no 1_545
H5A H14B 3.2060 no 2_675
H5B Cl1 2.9621 no 2_676
H5B Cl2 3.1801 no 2_676
H5B O3 3.2653 no 1_455
H5B C6 3.1799 no 1_455
H5B H6A 3.5946 no 1_455
H5B H6B 2.2716 no 1_455
H5B H6C 3.4156 no 1_455
H5B H14B 3.3291 no 2_675
H5C Cl2 3.1715 no 2_676
H5C O3 3.5776 no 1_455
H5C H6B 3.5171 no 1_455
H5C H10A 3.1408 no 1_455
H6A O5 2.7708 no 2_775
H6A O7 2.5818 no 2_775
H6A O8 3.4932 no 2_775
H6A C13 3.0042 no 2_775
H6A C14 3.5597 no 2_775
H6A H5B 3.5946 no 1_655
H6A H14A 3.4634 no 1_655
H6A H14B 2.8444 no 2_775
H6B Cl1 3.2249 no 2_776
H6B Cl2 3.0729 no 2_776
H6B O7 3.4984 no 1_655
H6B C5 3.1927 no 1_655
H6B H5A 3.5300 no 1_655
H6B H5B 2.2716 no 1_655
H6B H5C 3.5171 no 1_655
H6B H14B 3.0041 no 2_775
H6C Cl1 2.9924 no 2_776
H6C O7 3.5384 no 2_775
H6C H5B 3.4156 no 1_655
H6C H8A 3.0346 no 1_565
H6C H14A 2.8502 no 1_655
H8A Au1 3.5420 no 2_766
H8A Cl1 2.8311 no 2_766
H8A H6C 3.0346 no 1_545
H8B Au2 3.3653 no 1_545
H8B Cl2 3.3379 no 1_545
H8B O6 3.5637 no 1_545
H8B H10A 3.2016 no 1_455
H8B H12C 3.4785 no 1_545
H8C Au1 3.5840 no 2_766
H8C Au2 3.5252 no 1_545
H8C Cl2 3.1295 no 1_545
H8C O2 3.3416 no 2_766
H8C O4 2.9984 no 2_766
H8C C1 3.5264 no 2_766
H8C C2 3.4361 no 2_766
H10A Cl2 3.2698 no 2_776
H10A H5C 3.1408 no 1_655
H10A H8B 3.2016 no 1_655
H10B Cl1 3.5990 no 2_766
H10B O6 3.4897 no 1_645
H10B O8 2.7152 no 1_645
H10B C14 3.4936 no 1_645
H10B H14C 3.2005 no 1_645
H10C Au1 3.4375 no 2_766
H10C Cl1 3.1860 no 2_766
H10C Cl2 3.4110 no 1_645
H12A O1 3.0899 no 2_775
H12A C14 3.2392 no 2_685
H12A H12C 3.5620 no 2_785
H12A H14A 3.4506 no 2_685
H12A H14B 3.3879 no 2_685
H12A H14C 2.4653 no 2_685
H12B O1 3.0749 no 2_775
H12B O7 3.4852 no 2_775
H12B C1 3.5966 no 2_775
H12B H5A 3.0658 no 2_775
H12B H12C 3.0932 no 2_785
H12B H14A 3.5150 no 1_655
H12C O1 2.7025 no 1_565
H12C C7 3.5539 no 1_565
H12C C12 3.4017 no 2_785
H12C H5A 3.0563 no 1_565
H12C H8B 3.4785 no 1_565
H12C H12A 3.5620 no 2_785
H12C H12B 3.0932 no 2_785
H12C H12C 3.0232 no 2_785
H12C H14C 3.5518 no 2_685
H14A Cl1 3.3919 no 2_676
H14A O1 3.1532 no 1_465
H14A O7 3.1434 no 2_675
H14A C6 3.5001 no 1_455
H14A H6A 3.4634 no 1_455
H14A H6C 2.8502 no 1_455
H14A H12A 3.4506 no 2_685
H14A H12B 3.5150 no 1_455
H14B O3 2.6484 no 2_775
H14B O7 3.2916 no 2_675
H14B C6 3.3696 no 2_775
H14B H5A 3.2060 no 2_675
H14B H5B 3.3291 no 2_675
H14B H6A 2.8444 no 2_775
H14B H6B 3.0041 no 2_775
H14B H12A 3.3879 no 2_685
H14C O1 2.9590 no 1_465
H14C O3 3.5061 no 2_775
H14C C12 3.3588 no 2_685
H14C H10B 3.2005 no 1_465
H14C H12A 2.4653 no 2_685
H14C H12C 3.5518 no 2_685

loop_
_geom_torsion_atom_site_label_1
_geom_torsion_atom_site_label_2
_geom_torsion_atom_site_label_3
_geom_torsion_atom_site_label_4
_geom_torsion
_geom_torsion_publ_flag
Au1 As1 C1 C2 -77.6(5) no
Au1 As1 C1 C7 98.6(4) no
Au1 As1 C4 C3 71.4(5) no
Au1 As1 C4 C13 -112.5(4) no
C1 As1 C4 C3 -43.3(6) no
C1 As1 C4 C13 132.9(5) no
C4 As1 C1 C2 47.7(6) no
C4 As1 C1 C7 -136.2(5) no
C5 As1 C1 C2 158.5(5) no
C5 As1 C1 C7 -25.4(5) no
C5 As1 C4 C3 -150.7(5) no
C5 As1 C4 C13 25.4(5) no
Au2 As2 C2 C1 65.6(5) no
Au2 As2 C2 C9 -113.2(4) no
Au2 As2 C3 C4 -71.7(5) no
Au2 As2 C3 C11 105.3(4) no
C2 As2 C3 C4 48.1(5) no
C2 As2 C3 C11 -134.9(4) no
C3 As2 C2 C1 -44.0(5) no
C3 As2 C2 C9 137.2(4) no
C6 As2 C2 C1 -154.4(5) no
C6 As2 C2 C9 26.8(6) no
C6 As2 C3 C4 160.9(5) no
C6 As2 C3 C11 -22.1(6) no
C8 O2 C7 O1 -1.7(12) no
C8 O2 C7 C1 172.9(7) no
C10 O4 C9 O3 2.1(15) no
C10 O4 C9 C2 -176.8(8) no
C12 O6 C11 O5 -2.3(13) no
C12 O6 C11 C3 177.2(8) no
C14 O8 C13 O7 0.9(11) no
C14 O8 C13 C4 179.0(6) no
As1 C1 C2 As2 -3.2(9) no
As1 C1 C2 C9 175.6(4) no
As1 C1 C7 O1 113.0(7) no
As1 C1 C7 O2 -61.6(8) no
C2 C1 C7 O1 -70.9(12) no
C2 C1 C7 O2 114.4(8) no
C7 C1 C2 As2 -178.9(6) no
C7 C1 C2 C9 -0.1(11) no
As2 C2 C9 O3 -44.2(11) no
As2 C2 C9 O4 134.7(6) no
C1 C2 C9 O3 137.0(9) no
C1 C2 C9 O4 -44.1(11) no
As2 C3 C4 As1 -3.4(8) no
As2 C3 C4 C13 -179.3(4) no
As2 C3 C11 O5 134.4(7) no
As2 C3 C11 O6 -45.1(6) no
C4 C3 C11 O5 -48.7(10) no
C4 C3 C11 O6 131.9(7) no
C11 C3 C4 As1 179.7(5) no
C11 C3 C4 C13 3.8(10) no
As1 C4 C13 O7 -56.1(8) no
As1 C4 C13 O8 125.7(6) no
C3 C4 C13 O7 120.0(9) no
C3 C4 C13 O8 -58.2(8) no
